data_2010493
loop_
_publ_author_name
'Bhar, Abdenbi'
'Aune, Jean Pierre'
'Benali-Cherif, Nourredine'
'Benmenni, Leila'
'Giorgi, Michel'

_publ_section_title
;
 Three Polychloromononitrobenzenes: C~6~H~3~Cl~2~NO~2~,
 C~6~H~2~Cl~3~NO~2~ and C~6~HCl~4~NO~2~
;
_journal_issue 2
_journal_name_full 'Acta Crystallographica Section C'
_journal_page_first 256
_journal_page_last 260
_journal_paper_doi 10.1107/S0108270194002957
_journal_volume 51
_journal_year 1995
_chemical_formula_sum 'C6 H2 Cl3 N O2'
_chemical_formula_weight 226.45
_space_group_IT_number 2
_space_group_name_Hall '-P 1'
_space_group_name_H-M_alt 'P -1'
_symmetry_cell_setting triclinic
_symmetry_space_group_name_Hall '-P 1'
_symmetry_space_group_name_H-M 'P -1'
_atom_type_scat_source IntTabIV
_cell_angle_alpha 101.08(2)
_cell_angle_beta 98.10(2)
_cell_angle_gamma 84.38(3)
_cell_formula_units_Z 4
_cell_length_a 7.842(2)
_cell_length_b 14.450(5)
_cell_length_c 7.548(2)
_cell_measurement_reflns_used 25
_cell_measurement_temperature 293
_cell_measurement_theta_max 17
_cell_measurement_theta_min 11
_cell_volume 828.8(4)
_diffrn_measurement_device 'Enraf-Nonius CAD-4'
_diffrn_measurement_method \q-2\q
_diffrn_radiation_type MoK\a
_diffrn_radiation_wavelength 0.71069
_diffrn_reflns_av_R_equivalents 'not measured'
_diffrn_reflns_limit_h_max 8
_diffrn_reflns_limit_h_min -8
_diffrn_reflns_limit_k_max 16
_diffrn_reflns_limit_k_min -16
_diffrn_reflns_limit_l_max 8
_diffrn_reflns_limit_l_min 0
_diffrn_reflns_number 1587
_diffrn_reflns_theta_max 24
_diffrn_standards_decay_% -34.7
_diffrn_standards_interval_time 60
_diffrn_standards_number 2
_exptl_absorpt_coefficient_mu 1.0619
_exptl_absorpt_correction_type none
_exptl_crystal_colour yellow
_exptl_crystal_density_diffrn 1.814
_exptl_crystal_description rectangular
_exptl_crystal_size_max 0.5
_exptl_crystal_size_mid 0.3
_exptl_crystal_size_min 0.3
_refine_diff_density_max 0.80(2)
_refine_diff_density_min -0.69(2)
_refine_ls_extinction_method none
_refine_ls_goodness_of_fit_obs 3.086
_refine_ls_hydrogen_treatment noref
_refine_ls_number_parameters 217
_refine_ls_number_reflns 1293
_refine_ls_R_factor_obs 0.06
_refine_ls_shift/esd_max 0.08
_refine_ls_structure_factor_coef F
_refine_ls_weighting_details 'w = 1/[\s(I~o~)^2^ + (0.04I~o~)^2^]'
_refine_ls_weighting_scheme calc
_refine_ls_wR_factor_obs 0.08
_reflns_number_observed 1300
_reflns_number_total 1571
_reflns_observed_criterion 'I>3\s(I) '
_cod_data_source_file pa1066.cif
_cod_data_source_block II
_cod_depositor_comments
;
The following automatic conversions were performed:

'_exptl_absorpt_correction_type' value 'none ' changed to 'none'
according to /home/saulius/struct/CIF-dictionaries/cif_core.dic
dictionary named 'cif_core.dic' version 2.4.1 from 2010-06-29.

Automatic conversion script
Id: cif_fix_values 1715 2011-07-08 13:25:40Z adriana 

The following automatic conversions were performed:

'_refine_ls_weighting_scheme' value 'w = 1/[\s(I~o~)^2^ +
(0.04I~o~)^2^]' was changed to 'calc'. New tag
'_refine_ls_weighting_details' was created. The value of the new tag
was set to 'w = 1/[\s(I~o~)^2^ + (0.04I~o~)^2^]'.

Automatic conversion script
Id: cif_fix_values 3143 2015-03-26 13:38:13Z robertas 
;
_cod_original_cell_volume 828.9(4)
_cod_original_formula_sum 'C6 H2 Cl3 N1 O2'
_cod_database_code 2010493

loop_
_space_group_symop_id
_space_group_symop_operation_xyz
1 x,y,z
2 -x,-y,-z

loop_
_atom_site_label
_atom_site_fract_x
_atom_site_fract_y
_atom_site_fract_z
Cl(3) .8492(2) .36020(10) .4305(3)
Cl(4) .4752(3) .29840(10) .3036(3)
Cl(5) .1909(2) .4417(2) .1544(3)
Cl(9) .7766(3) .08780(10) 1.3222(3)
Cl(10) .6209(2) .08350(10) .9153(3)
Cl(11) .7077(3) -.09450(10) .6217(3)
O(1) .5460(7) .7279(3) .1707(9)
O(2) .7993(7) .7007(3) .3050(8)
O(3) 1.1517(7) -.2271(3) 1.2822(7)
O(4) 1.1042(8) -.3073(4) 1.0117(9)
N(1) .6551(8) .6783(3) .2451(8)
N(2) 1.0824(7) -.2372(3) 1.1279(8)
C(1) .6082(8) .5840(4) .2571(9)
C(2) .7370(8) .5239(4) .3271(9)
C(3) .6911(8) .4348(4) .3388(9)
C(4) .5262(8) .4084(4) .2868(9)
C(5) .4000(8) .4733(5) .2211(9)
C(6) .4393(9) .5622(4) .2075(9)
C(7) .9633(8) -.1597(4) 1.0742(9)
C(8) .9297(8) -.0853(4) 1.2041(9)
C(9) .8189(8) -.0076(4) 1.1570(10)
C(10) .7502(8) -.0101(4) .9754(9)
C(11) .7897(8) -.0876(4) .8491(9)
C(12) .8969(8) -.1657(4) .8944(9)
H(2) .8530 .5426 .3649
H(6) .3532 .6067 .1631
H(8) .9807 -.0853 1.3274
H(12) .9224 -.2212 .8021

loop_
_geom_angle_atom_site_label_1
_geom_angle_atom_site_label_2
_geom_angle_atom_site_label_3
_geom_angle
_geom_angle_publ_flag
O(1) N(1) O(2) 124.6(6) yes
O(1) N(1) C(1) 116.5(5) yes
O(2) N(1) C(1) 118.8(5) yes
O(3) N(2) O(4) 124.8(6) yes
O(3) N(2) C(7) 117.9(5) yes
O(4) N(2) C(7) 117.3(5) yes
N(1) C(1) C(2) 117.7(5) yes
N(1) C(1) C(6) 118.9(5) yes
C(2) C(1) C(6) 123.9(6) yes
C(1) C(2) C(3) 116.7(6) yes
Cl(3) C(3) C(2) 117.1(5) yes
Cl(3) C(3) C(4) 121.0(5) yes
C(2) C(3) C(4) 121.8(6) yes
Cl(4) C(4) C(3) 120.4(5) yes
Cl(4) C(4) C(5) 120.7(5) yes
C(3) C(4) C(5) 118.9(6) yes
Cl(5) C(5) C(4) 119.8(5) yes
Cl(5) C(5) C(6) 118.9(5) yes
C(4) C(5) C(6) 121.3(6) yes
C(1) C(6) C(5) 117.3(6) yes
N(2) C(7) C(8) 117.6(6) yes
N(2) C(7) C(12) 118.7(5) yes
C(8) C(7) C(12) 123.7(6) yes
C(7) C(8) C(9) 119.4(6) yes
Cl(9) C(9) C(8) 119.6(5) yes
Cl(9) C(9) C(10) 121.6(5) yes
C(8) C(9) C(10) 118.8(5) yes
Cl(10) C(10) C(9) 119.6(4) yes
Cl(10) C(10) C(11) 121.4(5) yes
C(9) C(10) C(11) 119.0(5) yes
Cl(11) C(11) C(10) 120.9(5) yes
Cl(11) C(11) C(12) 116.4(5) yes
C(10) C(11) C(12) 122.7(6) yes
C(7) C(12) C(11) 116.3(5) yes

loop_
_geom_bond_atom_site_label_1
_geom_bond_atom_site_label_2
_geom_bond_distance
_geom_bond_publ_flag
Cl(3) C(3) 1.721(6) yes
Cl(4) C(4) 1.709(7) yes
Cl(5) C(5) 1.725(6) yes
Cl(9) C(9) 1.711(6) yes
Cl(10) C(10) 1.704(6) yes
Cl(11) C(11) 1.734(7) yes
O(1) N(1) 1.210(8) yes
O(2) N(1) 1.212(8) yes
O(3) N(2) 1.202(7) yes
O(4) N(2) 1.221(7) yes
N(1) C(1) 1.468(8) yes
N(2) C(7) 1.468(8) yes
C(1) C(2) 1.381(8) yes
C(1) C(6) 1.375(9) yes
C(2) C(3) 1.392(9) yes
C(3) C(4) 1.366(9) yes
C(4) C(5) 1.401(9) yes
C(5) C(6) 1.380(10) yes
C(7) C(8) 1.342(8) yes
C(7) C(12) 1.373(9) yes
C(8) C(9) 1.420(9) yes
C(9) C(10) 1.400(10) yes
C(10) C(11) 1.366(8) yes
C(11) C(12) 1.406(9) yes
